data_4002435
loop_
_publ_author_name
'Wojdel, J.C.'
'Zwijnenburg, M.A.'
'Bromley, S.T.'

_publ_section_title
;
 Magic silica clusters as nanoscale building units for
 super-(tris)tetrahedral materials
;
_journal_name_full 'Chemistry of Materials (1,1989-)'
_journal_page_first 1464
_journal_page_last 1469
_journal_volume 18
_journal_year 2006
_chemical_formula_sum 'O2 Si'
_chemical_name_systematic 'Si O2'
_space_group_IT_number 127
_symmetry_space_group_name_Hall '-P 4 2ab'
_symmetry_space_group_name_H-M 'P 4/m b m'
_cell_angle_alpha 90
_cell_angle_beta 90
_cell_angle_gamma 90
_cell_formula_units_Z 32
_cell_length_a 15.8
_cell_length_b 15.8
_cell_length_c 9.96
_cell_volume 2486.414
_citation_journal_id_ASTM CMATEX
_cod_data_source_file Wojdel_CMATEX_2006_822.cif
_cod_data_source_block O2Si1
_cod_original_cell_volume 2486.415
_cod_original_formula_sum 'O2 Si1'
_cod_database_code 4002435

loop_
_symmetry_equiv_pos_as_xyz
x,y,z
-y,x,z
-x,-y,z
y,-x,z
x+1/2,-y+1/2,-z
y+1/2,x+1/2,-z
-x+1/2,y+1/2,-z
-y+1/2,-x+1/2,-z
-x,-y,-z
y,-x,-z
x,y,-z
-y,x,-z
-x-1/2,y-1/2,z
-y-1/2,-x-1/2,z
x-1/2,-y-1/2,z
y-1/2,x-1/2,z

loop_
_atom_site_label
_atom_site_type_symbol
_atom_site_fract_x
_atom_site_fract_y
_atom_site_fract_z
_atom_site_occupancy
_atom_site_U_iso_or_equiv
O7 O-2 0.051 0.108 0.5 1 0.0
O5 O-2 0.317 0.183 0.352 1 0.0
O2 O-2 0.341 0.038 0.23 1 0.0
O1 O-2 0.408 0.092 0 1 0.0
Si3 Si+4 0.134 0.048 0.5 1 0.0
O6 O-2 0.19 0.069 0.364 1 0.0
O4 O-2 0.328 0.042 0.5 1 0.0
Si1 Si+4 0.428 0.072 0.156 1 0.0
O3 O-2 0.5 0 0.168 1 0.0
Si2 Si+4 0.292 0.081 0.358 1 0.0
